data_7013026
loop_
_publ_author_name
'Fei, Zhaofu'
'Scopelliti, Rosario'
'Dyson, Paul J.'

_publ_section_title
;
 Influence of the functional group on the synthesis of aminophosphines,
 diphosphinoamines and iminobiphosphines
;
_journal_issue 13
_journal_name_full 'Dalton Transactions'
_journal_page_first 2772
_journal_paper_doi 10.1039/b303645f
_journal_year 2003
_chemical_formula_sum 'C30 H20 F5 N P2'
_chemical_formula_weight 551.41
_chemical_name_systematic
; 
? 
;
_space_group_IT_number 2
_symmetry_cell_setting triclinic
_symmetry_space_group_name_Hall '-P 1'
_symmetry_space_group_name_H-M 'P -1'
_atom_sites_solution_hydrogens geom
_atom_sites_solution_primary direct
_atom_sites_solution_secondary difmap
_audit_creation_method SHELXL-97
_cell_angle_alpha 108.49(4)
_cell_angle_beta 95.79(4)
_cell_angle_gamma 110.44(4)
_cell_formula_units_Z 2
_cell_length_a 10.322(6)
_cell_length_b 10.871(4)
_cell_length_c 13.079(6)
_cell_measurement_reflns_used 908
_cell_measurement_temperature 140(2)
_cell_measurement_theta_max 19.0011
_cell_measurement_theta_min 2.1166
_cell_volume 1266.7(12)
_computing_cell_refinement 'Oxford Diffraction CrysAlis RED'
_computing_data_collection 'marresearch, mar345'
_computing_data_reduction 'Oxford Diffraction CrysAlis RED'
_computing_molecular_graphics 'Bruker SHELXTL'
_computing_publication_material 'Bruker SHELXTL'
_computing_structure_refinement 'SHELXL-97 (Sheldrick, 1997)'
_computing_structure_solution 'SHELXS-97 (Sheldrick, 1990)'
_diffrn_ambient_temperature 140(2)
_diffrn_measured_fraction_theta_full 0.938
_diffrn_measured_fraction_theta_max 0.938
_diffrn_measurement_device_type 'marresearch mar345 IPDS'
_diffrn_measurement_method '60 images with deltaphi = 3 deg. and exp. time = 180 sec.'
_diffrn_radiation_monochromator graphite
_diffrn_radiation_source 'fine-focus sealed tube'
_diffrn_radiation_type MoK\a
_diffrn_radiation_wavelength 0.71070
_diffrn_reflns_av_R_equivalents 0.0367
_diffrn_reflns_av_sigmaI/netI 0.0490
_diffrn_reflns_limit_h_max 12
_diffrn_reflns_limit_h_min -12
_diffrn_reflns_limit_k_max 12
_diffrn_reflns_limit_k_min -12
_diffrn_reflns_limit_l_max 15
_diffrn_reflns_limit_l_min -15
_diffrn_reflns_number 7700
_diffrn_reflns_theta_full 25.02
_diffrn_reflns_theta_max 25.02
_diffrn_reflns_theta_min 3.25
_exptl_absorpt_coefficient_mu 0.230
_exptl_absorpt_correction_T_max 0.6670
_exptl_absorpt_correction_T_min 0.1980
_exptl_absorpt_correction_type refdelf
_exptl_absorpt_process_details
; 
(See: Walker, N. & Stuart, D. (1983) Acta Cryst. A39, 158-166) 
;
_exptl_crystal_colour colourless
_exptl_crystal_density_diffrn 1.446
_exptl_crystal_density_method 'not measured'
_exptl_crystal_description prismatic
_exptl_crystal_F_000 564
_exptl_crystal_size_max 0.18
_exptl_crystal_size_mid 0.12
_exptl_crystal_size_min 0.10
_refine_diff_density_max 0.403
_refine_diff_density_min -0.291
_refine_diff_density_rms 0.064
_refine_ls_extinction_coef 0.0030(16)
_refine_ls_extinction_expression Fc^*^=kFc[1+0.001xFc^2^\l^3^/sin(2\q)]^-1/4^
_refine_ls_extinction_method SHELXL
_refine_ls_goodness_of_fit_ref 1.004
_refine_ls_hydrogen_treatment mixed
_refine_ls_matrix_type full
_refine_ls_number_parameters 344
_refine_ls_number_reflns 4197
_refine_ls_number_restraints 0
_refine_ls_restrained_S_all 1.004
_refine_ls_R_factor_all 0.0686
_refine_ls_R_factor_gt 0.0477
_refine_ls_shift/su_max 0.000
_refine_ls_shift/su_mean 0.000
_refine_ls_structure_factor_coef Fsqd
_refine_ls_weighting_details 'calc w=1/[\s^2^(Fo^2^)+(0.0789P)^2^+0.0000P] where P=(Fo^2^+2Fc^2^)/3'
_refine_ls_weighting_scheme calc
_refine_ls_wR_factor_gt 0.1250
_refine_ls_wR_factor_ref 0.1373
_reflns_number_gt 2862
_reflns_number_total 4197
_reflns_threshold_expression >2sigma(I)
_cod_data_source_file b303645f.txt
_cod_data_source_block 4e
_cod_depositor_comments
;
The following automatic conversions were performed:
'_symmetry_cell_setting' value 'Triclinic' changed to 'triclinic'
according to '/home/saulius/struct/CIF-dictionaries/cif_core.dic'
dictionary named 'cif_core.dic' version 2.4.1 from 2010-06-29.

Automatic conversion script
Id: cif_fix_enum 1527 2010-12-29 10:47:43Z saulius 
;
_cod_original_cell_volume 1266.7(10)
_cod_original_sg_symbol_H-M P-1
_cod_database_code 7013026

loop_
_symmetry_equiv_pos_as_xyz
'x, y, z'
'-x, -y, -z'

loop_
_atom_site_label
_atom_site_type_symbol
_atom_site_fract_x
_atom_site_fract_y
_atom_site_fract_z
_atom_site_U_iso_or_equiv
_atom_site_adp_type
_atom_site_occupancy
_atom_site_symmetry_multiplicity
_atom_site_calc_flag
_atom_site_refinement_flags
_atom_site_disorder_assembly
_atom_site_disorder_group
P1 P 0.12933(8) -0.04345(7) 0.18982(6) 0.0372(2) Uani 1 1 d . . .
P2 P 0.22370(8) -0.01737(8) 0.36104(6) 0.0395(2) Uani 1 1 d . . .
F1 F -0.07641(19) 0.13600(18) 0.20201(17) 0.0561(5) Uani 1 1 d . . .
F2 F -0.0754(2) 0.3947(2) 0.27451(19) 0.0660(6) Uani 1 1 d . . .
F3 F 0.1671(2) 0.62790(18) 0.31933(18) 0.0628(6) Uani 1 1 d . . .
F4 F 0.4122(2) 0.59336(17) 0.28241(18) 0.0613(6) Uani 1 1 d . . .
F5 F 0.41424(18) 0.33617(17) 0.21076(16) 0.0509(5) Uani 1 1 d . . .
N1 N 0.1733(3) 0.0922(2) 0.1598(2) 0.0410(6) Uani 1 1 d . . .
C1 C 0.1682(3) 0.2225(3) 0.2032(2) 0.0388(6) Uani 1 1 d . . .
C2 C 0.0471(3) 0.2466(3) 0.2203(3) 0.0437(7) Uani 1 1 d . . .
C3 C 0.0454(4) 0.3800(3) 0.2575(3) 0.0487(8) Uani 1 1 d . . .
C4 C 0.1680(4) 0.4977(3) 0.2791(3) 0.0465(8) Uani 1 1 d . . .
C5 C 0.2907(3) 0.4803(3) 0.2618(3) 0.0463(8) Uani 1 1 d . . .
C6 C 0.2901(3) 0.3460(3) 0.2248(3) 0.0417(7) Uani 1 1 d . . .
C7 C -0.0599(3) -0.1501(3) 0.1666(2) 0.0401(7) Uani 1 1 d . . .
C8 C -0.1137(3) -0.2272(3) 0.2316(3) 0.0420(7) Uani 1 1 d . . .
H8 H -0.0509 -0.2242 0.2916 0.050 Uiso 1 1 calc R . .
C9 C -0.2581(3) -0.3076(3) 0.2087(3) 0.0468(7) Uani 1 1 d . . .
H9 H -0.2941 -0.3599 0.2530 0.056 Uiso 1 1 calc R . .
C10 C -0.3501(3) -0.3125(3) 0.1224(3) 0.0486(8) Uani 1 1 d . . .
H10 H -0.4494 -0.3666 0.1078 0.058 Uiso 1 1 calc R . .
C11 C -0.2970(3) -0.2380(3) 0.0568(3) 0.0499(8) Uani 1 1 d . . .
H11 H -0.3603 -0.2425 -0.0036 0.060 Uiso 1 1 calc R . .
C12 C -0.1529(3) -0.1574(3) 0.0781(2) 0.0447(7) Uani 1 1 d . . .
H12 H -0.1175 -0.1070 0.0324 0.054 Uiso 1 1 calc R . .
C13 C 0.1951(3) -0.1589(3) 0.0987(2) 0.0399(7) Uani 1 1 d . . .
C14 C 0.2909(3) -0.1069(3) 0.0403(3) 0.0479(8) Uani 1 1 d . . .
H14 H 0.3196 -0.0114 0.0462 0.057 Uiso 1 1 calc R . .
C15 C 0.3449(4) -0.1938(4) -0.0266(3) 0.0554(9) Uani 1 1 d . . .
H15 H 0.4095 -0.1579 -0.0673 0.067 Uiso 1 1 calc R . .
C16 C 0.3059(4) -0.3314(3) -0.0347(3) 0.0551(9) Uani 1 1 d . . .
H16 H 0.3451 -0.3899 -0.0794 0.066 Uiso 1 1 calc R . .
C17 C 0.2101(4) -0.3842(3) 0.0221(3) 0.0539(8) Uani 1 1 d . . .
H17 H 0.1820 -0.4800 0.0153 0.065 Uiso 1 1 calc R . .
C18 C 0.1536(3) -0.2993(3) 0.0893(3) 0.0471(7) Uani 1 1 d . . .
H18 H 0.0873 -0.3366 0.1284 0.057 Uiso 1 1 calc R . .
C19 C 0.2162(3) 0.1539(3) 0.4332(2) 0.0416(7) Uani 1 1 d . . .
C20 C 0.3331(4) 0.2825(3) 0.4797(3) 0.0480(8) Uani 1 1 d . . .
H20 H 0.4254 0.2857 0.4751 0.058 Uiso 1 1 calc R . .
C21 C 0.3169(4) 0.4071(4) 0.5332(3) 0.0591(9) Uani 1 1 d . . .
H21 H 0.3982 0.4945 0.5653 0.071 Uiso 1 1 calc R . .
C22 C 0.1836(5) 0.4045(4) 0.5400(3) 0.0635(10) Uani 1 1 d . . .
H22 H 0.1724 0.4902 0.5742 0.076 Uiso 1 1 calc R . .
C23 C 0.0649(4) 0.2746(4) 0.4960(3) 0.0569(9) Uani 1 1 d . . .
H23 H -0.0271 0.2714 0.5022 0.068 Uiso 1 1 calc R . .
C24 C 0.0821(3) 0.1509(3) 0.4435(3) 0.0483(8) Uani 1 1 d . . .
H24 H 0.0014 0.0628 0.4141 0.058 Uiso 1 1 calc R . .
C25 C 0.4057(3) 0.0165(3) 0.3472(2) 0.0401(7) Uani 1 1 d . . .
C26 C 0.4910(3) 0.1203(3) 0.3125(3) 0.0475(8) Uani 1 1 d . . .
H26 H 0.4567 0.1846 0.2973 0.057 Uiso 1 1 calc R . .
C27 C 0.6249(4) 0.1289(4) 0.3006(3) 0.0536(8) Uani 1 1 d . . .
H27 H 0.6833 0.2009 0.2789 0.064 Uiso 1 1 calc R . .
C28 C 0.6746(3) 0.0339(4) 0.3199(3) 0.0518(8) Uani 1 1 d . . .
H28 H 0.7659 0.0389 0.3096 0.062 Uiso 1 1 calc R . .
C29 C 0.5919(3) -0.0679(3) 0.3542(3) 0.0473(7) Uani 1 1 d . . .
H29 H 0.6268 -0.1323 0.3687 0.057 Uiso 1 1 calc R . .
C30 C 0.4585(3) -0.0772(3) 0.3676(2) 0.0417(7) Uani 1 1 d . . .
H30 H 0.4021 -0.1483 0.3910 0.050 Uiso 1 1 calc R . .

loop_
_atom_site_aniso_label
_atom_site_aniso_U_11
_atom_site_aniso_U_22
_atom_site_aniso_U_33
_atom_site_aniso_U_23
_atom_site_aniso_U_13
_atom_site_aniso_U_12
P1 0.0383(4) 0.0366(4) 0.0371(4) 0.0149(3) 0.0088(3) 0.0147(3)
P2 0.0389(4) 0.0413(4) 0.0396(4) 0.0174(3) 0.0087(3) 0.0159(3)
F1 0.0467(10) 0.0466(10) 0.0757(13) 0.0234(9) 0.0249(9) 0.0164(8)
F2 0.0585(12) 0.0571(11) 0.0936(16) 0.0272(11) 0.0359(11) 0.0324(10)
F3 0.0724(13) 0.0432(10) 0.0784(14) 0.0217(10) 0.0235(11) 0.0291(9)
F4 0.0518(11) 0.0399(9) 0.0842(14) 0.0229(9) 0.0120(10) 0.0111(8)
F5 0.0438(10) 0.0469(9) 0.0659(12) 0.0253(9) 0.0124(9) 0.0193(8)
N1 0.0464(14) 0.0404(13) 0.0394(13) 0.0165(11) 0.0125(11) 0.0193(11)
C1 0.0459(16) 0.0403(15) 0.0330(14) 0.0163(12) 0.0102(12) 0.0182(13)
C2 0.0447(17) 0.0430(16) 0.0445(16) 0.0183(13) 0.0145(13) 0.0162(13)
C3 0.0502(18) 0.0526(18) 0.0539(18) 0.0225(15) 0.0210(15) 0.0281(15)
C4 0.057(2) 0.0375(15) 0.0503(18) 0.0189(13) 0.0150(15) 0.0219(14)
C5 0.0466(18) 0.0407(16) 0.0477(17) 0.0190(14) 0.0071(14) 0.0123(13)
C6 0.0407(16) 0.0441(16) 0.0439(16) 0.0186(13) 0.0100(13) 0.0195(13)
C7 0.0454(16) 0.0367(14) 0.0370(15) 0.0122(12) 0.0091(13) 0.0168(12)
C8 0.0414(16) 0.0454(16) 0.0409(15) 0.0198(13) 0.0107(12) 0.0161(13)
C9 0.0480(18) 0.0444(16) 0.0477(17) 0.0194(14) 0.0156(14) 0.0153(13)
C10 0.0393(16) 0.0476(17) 0.0503(18) 0.0130(15) 0.0101(14) 0.0131(13)
C11 0.0463(18) 0.0538(19) 0.0447(17) 0.0137(15) 0.0044(14) 0.0209(15)
C12 0.0523(18) 0.0449(16) 0.0390(16) 0.0168(13) 0.0134(14) 0.0207(14)
C13 0.0376(15) 0.0388(14) 0.0413(15) 0.0142(12) 0.0073(12) 0.0145(12)
C14 0.0511(18) 0.0433(16) 0.0505(18) 0.0178(14) 0.0170(15) 0.0189(14)
C15 0.059(2) 0.0580(19) 0.055(2) 0.0202(16) 0.0255(16) 0.0277(16)
C16 0.0532(19) 0.0528(18) 0.054(2) 0.0087(16) 0.0128(16) 0.0256(15)
C17 0.059(2) 0.0429(17) 0.060(2) 0.0150(15) 0.0139(17) 0.0246(15)
C18 0.0437(17) 0.0433(16) 0.0543(18) 0.0195(14) 0.0133(14) 0.0161(13)
C19 0.0450(17) 0.0479(16) 0.0316(14) 0.0152(12) 0.0060(12) 0.0191(13)
C20 0.0525(18) 0.0480(17) 0.0423(17) 0.0169(14) 0.0106(14) 0.0192(14)
C21 0.078(3) 0.0461(18) 0.0484(19) 0.0147(15) 0.0147(17) 0.0220(17)
C22 0.093(3) 0.063(2) 0.0476(19) 0.0190(17) 0.0214(19) 0.048(2)
C23 0.069(2) 0.070(2) 0.0468(18) 0.0238(17) 0.0206(17) 0.0415(19)
C24 0.0483(18) 0.0574(19) 0.0409(16) 0.0167(14) 0.0107(14) 0.0249(15)
C25 0.0405(16) 0.0432(15) 0.0345(14) 0.0133(12) 0.0066(12) 0.0163(12)
C26 0.0448(18) 0.0495(17) 0.0508(18) 0.0254(15) 0.0082(14) 0.0174(14)
C27 0.0434(18) 0.063(2) 0.056(2) 0.0304(17) 0.0135(15) 0.0164(15)
C28 0.0408(17) 0.069(2) 0.0490(18) 0.0238(16) 0.0124(14) 0.0244(16)
C29 0.0472(18) 0.0538(18) 0.0446(17) 0.0170(14) 0.0075(14) 0.0270(14)
C30 0.0458(17) 0.0414(15) 0.0371(15) 0.0129(13) 0.0088(13) 0.0189(13)

loop_
_atom_type_symbol
_atom_type_description
_atom_type_scat_dispersion_real
_atom_type_scat_dispersion_imag
_atom_type_scat_source
C C 0.0033 0.0016 'International Tables Vol C Tables 4.2.6.8 and 6.1.1.4'
H H 0.0000 0.0000 'International Tables Vol C Tables 4.2.6.8 and 6.1.1.4'
N N 0.0061 0.0033 'International Tables Vol C Tables 4.2.6.8 and 6.1.1.4'
F F 0.0171 0.0103 'International Tables Vol C Tables 4.2.6.8 and 6.1.1.4'
P P 0.1023 0.0942 'International Tables Vol C Tables 4.2.6.8 and 6.1.1.4'

loop_
_geom_angle_atom_site_label_1
_geom_angle_atom_site_label_2
_geom_angle_atom_site_label_3
_geom_angle
_geom_angle_site_symmetry_1
_geom_angle_site_symmetry_3
_geom_angle_publ_flag
N1 P1 C13 105.16(14) . . ?
N1 P1 C7 118.17(14) . . ?
C13 P1 C7 105.21(14) . . ?
N1 P1 P2 117.82(11) . . ?
C13 P1 P2 104.91(11) . . ?
C7 P1 P2 104.19(11) . . ?
C25 P2 C19 107.85(14) . . ?
C25 P2 P1 97.95(11) . . ?
C19 P2 P1 96.40(11) . . ?
C1 N1 P1 135.2(2) . . ?
N1 C1 C2 125.8(3) . . ?
N1 C1 C6 119.9(3) . . ?
C2 C1 C6 114.1(3) . . ?
F1 C2 C3 116.9(3) . . ?
F1 C2 C1 119.5(3) . . ?
C3 C2 C1 123.7(3) . . ?
F2 C3 C4 120.0(3) . . ?
F2 C3 C2 120.0(3) . . ?
C4 C3 C2 120.0(3) . . ?
F3 C4 C3 119.8(3) . . ?
F3 C4 C5 121.2(3) . . ?
C3 C4 C5 119.0(3) . . ?
F4 C5 C4 120.3(3) . . ?
F4 C5 C6 119.6(3) . . ?
C4 C5 C6 120.1(3) . . ?
F5 C6 C5 117.2(3) . . ?
F5 C6 C1 119.7(2) . . ?
C5 C6 C1 123.2(3) . . ?
C12 C7 C8 119.3(3) . . ?
C12 C7 P1 117.8(2) . . ?
C8 C7 P1 122.9(2) . . ?
C9 C8 C7 120.0(3) . . ?
C9 C8 H8 120.0 . . ?
C7 C8 H8 120.0 . . ?
C10 C9 C8 120.5(3) . . ?
C10 C9 H9 119.7 . . ?
C8 C9 H9 119.7 . . ?
C9 C10 C11 119.6(3) . . ?
C9 C10 H10 120.2 . . ?
C11 C10 H10 120.2 . . ?
C12 C11 C10 120.7(3) . . ?
C12 C11 H11 119.6 . . ?
C10 C11 H11 119.6 . . ?
C11 C12 C7 119.8(3) . . ?
C11 C12 H12 120.1 . . ?
C7 C12 H12 120.1 . . ?
C14 C13 C18 119.5(3) . . ?
C14 C13 P1 120.0(2) . . ?
C18 C13 P1 120.5(2) . . ?
C15 C14 C13 120.1(3) . . ?
C15 C14 H14 119.9 . . ?
C13 C14 H14 119.9 . . ?
C16 C15 C14 120.5(3) . . ?
C16 C15 H15 119.7 . . ?
C14 C15 H15 119.7 . . ?
C17 C16 C15 119.7(3) . . ?
C17 C16 H16 120.1 . . ?
C15 C16 H16 120.1 . . ?
C16 C17 C18 120.8(3) . . ?
C16 C17 H17 119.6 . . ?
C18 C17 H17 119.6 . . ?
C17 C18 C13 119.3(3) . . ?
C17 C18 H18 120.3 . . ?
C13 C18 H18 120.3 . . ?
C20 C19 C24 118.8(3) . . ?
C20 C19 P2 124.8(3) . . ?
C24 C19 P2 116.3(2) . . ?
C19 C20 C21 120.7(3) . . ?
C19 C20 H20 119.6 . . ?
C21 C20 H20 119.6 . . ?
C22 C21 C20 120.4(3) . . ?
C22 C21 H21 119.8 . . ?
C20 C21 H21 119.8 . . ?
C21 C22 C23 119.4(3) . . ?
C21 C22 H22 120.3 . . ?
C23 C22 H22 120.3 . . ?
C24 C23 C22 119.7(4) . . ?
C24 C23 H23 120.1 . . ?
C22 C23 H23 120.1 . . ?
C23 C24 C19 120.8(3) . . ?
C23 C24 H24 119.6 . . ?
C19 C24 H24 119.6 . . ?
C30 C25 C26 118.5(3) . . ?
C30 C25 P2 114.9(2) . . ?
C26 C25 P2 126.4(2) . . ?
C27 C26 C25 120.0(3) . . ?
C27 C26 H26 120.0 . . ?
C25 C26 H26 120.0 . . ?
C28 C27 C26 120.6(3) . . ?
C28 C27 H27 119.7 . . ?
C26 C27 H27 119.7 . . ?
C29 C28 C27 119.8(3) . . ?
C29 C28 H28 120.1 . . ?
C27 C28 H28 120.1 . . ?
C28 C29 C30 120.3(3) . . ?
C28 C29 H29 119.8 . . ?
C30 C29 H29 119.8 . . ?
C29 C30 C25 120.7(3) . . ?
C29 C30 H30 119.6 . . ?
C25 C30 H30 119.6 . . ?

loop_
_geom_bond_atom_site_label_1
_geom_bond_atom_site_label_2
_geom_bond_distance
_geom_bond_site_symmetry_2
_geom_bond_publ_flag
P1 N1 1.571(3) . ?
P1 C13 1.807(3) . ?
P1 C7 1.824(3) . ?
P1 P2 2.2379(16) . ?
P2 C25 1.824(3) . ?
P2 C19 1.834(3) . ?
F1 C2 1.347(3) . ?
F2 C3 1.343(4) . ?
F3 C4 1.348(3) . ?
F4 C5 1.342(4) . ?
F5 C6 1.348(4) . ?
N1 C1 1.371(4) . ?
C1 C2 1.390(4) . ?
C1 C6 1.405(4) . ?
C2 C3 1.382(4) . ?
C3 C4 1.373(4) . ?
C4 C5 1.375(5) . ?
C5 C6 1.382(4) . ?
C7 C12 1.390(4) . ?
C7 C8 1.398(4) . ?
C8 C9 1.382(4) . ?
C8 H8 0.9500 . ?
C9 C10 1.375(5) . ?
C9 H9 0.9500 . ?
C10 C11 1.385(5) . ?
C10 H10 0.9500 . ?
C11 C12 1.382(5) . ?
C11 H11 0.9500 . ?
C12 H12 0.9500 . ?
C13 C14 1.385(4) . ?
C13 C18 1.393(4) . ?
C14 C15 1.382(5) . ?
C14 H14 0.9500 . ?
C15 C16 1.372(5) . ?
C15 H15 0.9500 . ?
C16 C17 1.372(5) . ?
C16 H16 0.9500 . ?
C17 C18 1.389(5) . ?
C17 H17 0.9500 . ?
C18 H18 0.9500 . ?
C19 C20 1.383(4) . ?
C19 C24 1.395(4) . ?
C20 C21 1.389(5) . ?
C20 H20 0.9500 . ?
C21 C22 1.380(6) . ?
C21 H21 0.9500 . ?
C22 C23 1.400(5) . ?
C22 H22 0.9500 . ?
C23 C24 1.385(5) . ?
C23 H23 0.9500 . ?
C24 H24 0.9500 . ?
C25 C30 1.391(4) . ?
C25 C26 1.401(4) . ?
C26 C27 1.380(5) . ?
C26 H26 0.9500 . ?
C27 C28 1.380(5) . ?
C27 H27 0.9500 . ?
C28 C29 1.373(5) . ?
C28 H28 0.9500 . ?
C29 C30 1.378(4) . ?
C29 H29 0.9500 . ?
C30 H30 0.9500 . ?

loop_
_geom_torsion_atom_site_label_1
_geom_torsion_atom_site_label_2
_geom_torsion_atom_site_label_3
_geom_torsion_atom_site_label_4
_geom_torsion
_geom_torsion_site_symmetry_1
_geom_torsion_site_symmetry_2
_geom_torsion_site_symmetry_3
_geom_torsion_site_symmetry_4
_geom_torsion_publ_flag
N1 P1 P2 C25 -70.45(15) . . . . ?
C13 P1 P2 C25 46.07(14) . . . . ?
C7 P1 P2 C25 156.40(13) . . . . ?
N1 P1 P2 C19 38.65(15) . . . . ?
C13 P1 P2 C19 155.17(14) . . . . ?
C7 P1 P2 C19 -94.51(14) . . . . ?
C13 P1 N1 C1 -172.8(3) . . . . ?
C7 P1 N1 C1 70.2(3) . . . . ?
P2 P1 N1 C1 -56.4(3) . . . . ?
P1 N1 C1 C2 -55.8(4) . . . . ?
P1 N1 C1 C6 130.2(3) . . . . ?
N1 C1 C2 F1 5.5(5) . . . . ?
C6 C1 C2 F1 179.9(3) . . . . ?
N1 C1 C2 C3 -175.5(3) . . . . ?
C6 C1 C2 C3 -1.2(4) . . . . ?
F1 C2 C3 F2 0.6(5) . . . . ?
C1 C2 C3 F2 -178.4(3) . . . . ?
F1 C2 C3 C4 179.2(3) . . . . ?
C1 C2 C3 C4 0.2(5) . . . . ?
F2 C3 C4 F3 1.2(5) . . . . ?
C2 C3 C4 F3 -177.5(3) . . . . ?
F2 C3 C4 C5 179.6(3) . . . . ?
C2 C3 C4 C5 0.9(5) . . . . ?
F3 C4 C5 F4 -1.5(5) . . . . ?
C3 C4 C5 F4 -179.9(3) . . . . ?
F3 C4 C5 C6 177.3(3) . . . . ?
C3 C4 C5 C6 -1.1(5) . . . . ?
F4 C5 C6 F5 -0.4(4) . . . . ?
C4 C5 C6 F5 -179.2(3) . . . . ?
F4 C5 C6 C1 178.9(3) . . . . ?
C4 C5 C6 C1 0.0(5) . . . . ?
N1 C1 C6 F5 -5.0(4) . . . . ?
C2 C1 C6 F5 -179.7(3) . . . . ?
N1 C1 C6 C5 175.7(3) . . . . ?
C2 C1 C6 C5 1.0(4) . . . . ?
N1 P1 C7 C12 32.5(3) . . . . ?
C13 P1 C7 C12 -84.5(3) . . . . ?
P2 P1 C7 C12 165.4(2) . . . . ?
N1 P1 C7 C8 -149.5(2) . . . . ?
C13 P1 C7 C8 93.5(3) . . . . ?
P2 P1 C7 C8 -16.6(3) . . . . ?
C12 C7 C8 C9 -1.1(4) . . . . ?
P1 C7 C8 C9 -179.0(2) . . . . ?
C7 C8 C9 C10 -0.1(5) . . . . ?
C8 C9 C10 C11 1.1(5) . . . . ?
C9 C10 C11 C12 -0.9(5) . . . . ?
C10 C11 C12 C7 -0.3(5) . . . . ?
C8 C7 C12 C11 1.3(4) . . . . ?
P1 C7 C12 C11 179.3(2) . . . . ?
N1 P1 C13 C14 13.2(3) . . . . ?
C7 P1 C13 C14 138.7(3) . . . . ?
P2 P1 C13 C14 -111.7(3) . . . . ?
N1 P1 C13 C18 -168.8(2) . . . . ?
C7 P1 C13 C18 -43.3(3) . . . . ?
P2 P1 C13 C18 66.2(3) . . . . ?
C18 C13 C14 C15 -0.1(5) . . . . ?
P1 C13 C14 C15 177.9(3) . . . . ?
C13 C14 C15 C16 -0.9(5) . . . . ?
C14 C15 C16 C17 1.5(5) . . . . ?
C15 C16 C17 C18 -1.1(5) . . . . ?
C16 C17 C18 C13 0.1(5) . . . . ?
C14 C13 C18 C17 0.5(5) . . . . ?
P1 C13 C18 C17 -177.5(3) . . . . ?
C25 P2 C19 C20 -7.1(3) . . . . ?
P1 P2 C19 C20 -107.6(3) . . . . ?
C25 P2 C19 C24 174.8(2) . . . . ?
P1 P2 C19 C24 74.3(2) . . . . ?
C24 C19 C20 C21 -1.7(5) . . . . ?
P2 C19 C20 C21 -179.8(3) . . . . ?
C19 C20 C21 C22 -0.5(5) . . . . ?
C20 C21 C22 C23 2.3(5) . . . . ?
C21 C22 C23 C24 -1.9(5) . . . . ?
C22 C23 C24 C19 -0.4(5) . . . . ?
C20 C19 C24 C23 2.1(5) . . . . ?
P2 C19 C24 C23 -179.6(3) . . . . ?
C19 P2 C25 C30 138.2(2) . . . . ?
P1 P2 C25 C30 -122.4(2) . . . . ?
C19 P2 C25 C26 -45.7(3) . . . . ?
P1 P2 C25 C26 53.7(3) . . . . ?
C30 C25 C26 C27 -0.8(4) . . . . ?
P2 C25 C26 C27 -176.7(2) . . . . ?
C25 C26 C27 C28 1.6(5) . . . . ?
C26 C27 C28 C29 -1.7(5) . . . . ?
C27 C28 C29 C30 1.1(5) . . . . ?
C28 C29 C30 C25 -0.3(4) . . . . ?
C26 C25 C30 C29 0.1(4) . . . . ?
P2 C25 C30 C29 176.5(2) . . . . ?

loop_
_cod_related_entry_id
_cod_related_entry_database
_cod_related_entry_code
1 ChemSpider 21146129
